data_4516588
loop_
_publ_author_name
'Liyanage, Wathsala'
'Nilsson, Bradley L.'

_publ_section_title
;
 Substituent Effects on the Self-Assembly/Coassembly and Hydrogelation of
 Phenylalanine Derivatives.
;
_journal_issue 3
_journal_name_full 'Langmuir : the ACS journal of surfaces and colloids'
_journal_page_first 787
_journal_page_last 799
_journal_paper_doi 10.1021/acs.langmuir.5b03227
_journal_volume 32
_journal_year 2016
_chemical_absolute_configuration syn
_chemical_formula_moiety '0.7(C25 H20 N2 O4), 0.3(C24 H20 N2 O6)'
_chemical_formula_sum 'C24.7 H20 N2 O4.6'
_chemical_formula_weight 418.42
_chemical_name_common nilwl06
_space_group_IT_number 19
_space_group_name_Hall 'P 2ac 2ab'
_space_group_name_H-M_alt 'P 21 21 21'
_symmetry_cell_setting orthorhombic
_symmetry_space_group_name_H-M 'P 21 21 21'
_atom_sites_solution_hydrogens geom
_atom_sites_solution_primary direct
_atom_sites_solution_secondary difmap
_audit_creation_method SHELXL-97
_cell_angle_alpha 90.00
_cell_angle_beta 90.00
_cell_angle_gamma 90.00
_cell_formula_units_Z 4
_cell_length_a 5.747(3)
_cell_length_b 15.850(7)
_cell_length_c 22.201(10)
_cell_measurement_reflns_used 1306
_cell_measurement_temperature 100.0(5)
_cell_measurement_theta_max 19.20
_cell_measurement_theta_min 2.24
_cell_volume 2022.3(17)
_computing_cell_refinement 'SAINT (Bruker, 2009)'
_computing_data_collection 'APEX2 (Bruker, 2011)'
_computing_data_reduction 'SAINT (Bruker, 2009)'
_computing_molecular_graphics 'SHELXTL (Sheldrick, 2008)'
_computing_publication_material 'SHELXTL (Sheldrick, 2008)'
_computing_structure_refinement 'SHELXL-97 (Sheldrick, 2008)'
_computing_structure_solution 'SIR97 (Altomare et al., 1999)'
_diffrn_ambient_temperature 100.0(5)
_diffrn_measured_fraction_theta_full 1.000
_diffrn_measured_fraction_theta_max 1.000
_diffrn_measurement_device_type 'Bruker SMART APEX II CCD Platform'
_diffrn_measurement_method 'area detector, \w scans per \f'
_diffrn_radiation_monochromator graphite
_diffrn_radiation_source 'fine-focus sealed tube'
_diffrn_radiation_type MoK\a
_diffrn_radiation_wavelength 0.71073
_diffrn_reflns_av_R_equivalents 0.2403
_diffrn_reflns_av_sigmaI/netI 0.1117
_diffrn_reflns_limit_h_max 6
_diffrn_reflns_limit_h_min -6
_diffrn_reflns_limit_k_max 18
_diffrn_reflns_limit_k_min -18
_diffrn_reflns_limit_l_max 26
_diffrn_reflns_limit_l_min -26
_diffrn_reflns_number 20557
_diffrn_reflns_theta_full 25.02
_diffrn_reflns_theta_max 25.02
_diffrn_reflns_theta_min 1.83
_diffrn_standards_number 0
_exptl_absorpt_coefficient_mu 0.096
_exptl_absorpt_correction_T_max 0.9962
_exptl_absorpt_correction_T_min 0.9737
_exptl_absorpt_correction_type multi-scan
_exptl_absorpt_process_details 'SADABS (Sheldrick, 2008)'
_exptl_crystal_colour colorless
_exptl_crystal_density_diffrn 1.374
_exptl_crystal_density_method 'not measured'
_exptl_crystal_description needle
_exptl_crystal_F_000 876
_exptl_crystal_size_max 0.28
_exptl_crystal_size_mid 0.08
_exptl_crystal_size_min 0.04
_refine_diff_density_max 0.273
_refine_diff_density_min -0.241
_refine_diff_density_rms 0.056
_refine_ls_extinction_coef 0.022(3)
_refine_ls_extinction_expression Fc^*^=kFc[1+0.001xFc^2^\l^3^/sin(2\q)]^-1/4^
_refine_ls_extinction_method SHELXL
_refine_ls_goodness_of_fit_ref 1.026
_refine_ls_hydrogen_treatment constr
_refine_ls_matrix_type full
_refine_ls_number_parameters 300
_refine_ls_number_reflns 2087
_refine_ls_number_restraints 12
_refine_ls_restrained_S_all 1.025
_refine_ls_R_factor_all 0.1257
_refine_ls_R_factor_gt 0.0601
_refine_ls_shift/su_max 0.000
_refine_ls_shift/su_mean 0.000
_refine_ls_structure_factor_coef Fsqd
_refine_ls_weighting_details 'calc w=1/[\s^2^(Fo^2^)+(0.0594P)^2^+0.0000P] where P=(Fo^2^+2Fc^2^)/3'
_refine_ls_weighting_scheme calc
_refine_ls_wR_factor_gt 0.1163
_refine_ls_wR_factor_ref 0.1428
_reflns_number_gt 1233
_reflns_number_total 2087
_reflns_threshold_expression >2sigma(I)
_cod_data_source_file la5b03227_si_004.cif
_cod_data_source_block nilwl06
_cod_original_cell_volume 2022.2(16)
_cod_database_code 4516588

loop_
_symmetry_equiv_pos_as_xyz
'x, y, z'
'-x+1/2, -y, z+1/2'
'-x, y+1/2, -z+1/2'
'x+1/2, -y+1/2, -z'

loop_
_atom_site_label
_atom_site_type_symbol
_atom_site_fract_x
_atom_site_fract_y
_atom_site_fract_z
_atom_site_U_iso_or_equiv
_atom_site_adp_type
_atom_site_occupancy
_atom_site_symmetry_multiplicity
_atom_site_calc_flag
_atom_site_refinement_flags
_atom_site_disorder_assembly
_atom_site_disorder_group
O1 O 0.2604(6) 0.0206(2) 0.14069(19) 0.0362(11) Uani 1 1 d . . .
O2 O -0.1062(7) -0.0258(2) 0.15797(19) 0.0360(11) Uani 1 1 d . . .
O3 O -0.1702(8) 0.2124(3) 0.03551(19) 0.0443(12) Uani 1 1 d . . .
O4 O -0.5488(7) 0.2005(3) 0.06109(19) 0.0402(12) Uani 1 1 d . . .
H4O H -0.5695 0.2283 0.0293 0.060 Uiso 1 1 calc R . .
N1 N -0.0351(8) 0.1077(3) 0.1248(2) 0.0354(13) Uani 1 1 d . . .
H1N H 0.0724 0.1447 0.1147 0.042 Uiso 1 1 calc R . .
C1 C 0.3632(11) -0.1151(4) 0.0940(3) 0.0333(15) Uani 1 1 d . . .
H1 H 0.2033 -0.1309 0.0803 0.040 Uiso 1 1 calc R . .
C2 C 0.4953(10) -0.0720(4) 0.0430(3) 0.0321(15) Uani 1 1 d . . .
C3 C 0.4443(12) 0.0004(4) 0.0112(3) 0.0422(17) Uani 1 1 d . . .
H3 H 0.3060 0.0313 0.0192 0.051 Uiso 1 1 calc R . .
C4 C 0.6003(12) 0.0274(4) -0.0328(3) 0.0420(17) Uani 1 1 d . . .
H4 H 0.5691 0.0777 -0.0547 0.050 Uiso 1 1 calc R . .
C5 C 0.8002(12) -0.0182(4) -0.0452(3) 0.0464(18) Uani 1 1 d . . .
H5 H 0.9044 0.0015 -0.0753 0.056 Uiso 1 1 calc R . .
C6 C 0.8507(12) -0.0914(4) -0.0149(3) 0.0414(17) Uani 1 1 d . . .
H6 H 0.9868 -0.1229 -0.0243 0.050 Uiso 1 1 calc R . .
C7 C 0.7000(10) -0.1184(4) 0.0293(3) 0.0350(16) Uani 1 1 d . . .
C8 C 0.7068(11) -0.1929(4) 0.0683(3) 0.0368(16) Uani 1 1 d . . .
C9 C 0.8664(11) -0.2572(4) 0.0727(3) 0.0385(16) Uani 1 1 d . . .
H9 H 1.0008 -0.2573 0.0478 0.046 Uiso 1 1 calc R . .
C10 C 0.8303(12) -0.3215(4) 0.1134(3) 0.0425(17) Uani 1 1 d . . .
H10 H 0.9417 -0.3655 0.1168 0.051 Uiso 1 1 calc R . .
C11 C 0.6340(11) -0.3228(4) 0.1495(3) 0.0398(16) Uani 1 1 d . . .
H11 H 0.6106 -0.3677 0.1772 0.048 Uiso 1 1 calc R . .
C12 C 0.4706(11) -0.2581(3) 0.1453(3) 0.0371(16) Uani 1 1 d . . .
H12 H 0.3357 -0.2588 0.1700 0.045 Uiso 1 1 calc R . .
C13 C 0.5054(10) -0.1933(4) 0.1051(3) 0.0323(15) Uani 1 1 d . . .
C14 C 0.3493(11) -0.0632(3) 0.1521(3) 0.0326(15) Uani 1 1 d . . .
H14A H 0.2465 -0.0923 0.1812 0.039 Uiso 1 1 calc R . .
H14B H 0.5063 -0.0590 0.1702 0.039 Uiso 1 1 calc R . .
C15 C 0.0252(10) 0.0296(4) 0.1423(3) 0.0317(15) Uani 1 1 d . . .
C16 C -0.2813(10) 0.1307(4) 0.1227(3) 0.0369(16) Uani 1 1 d . . .
H16 H -0.3753 0.0779 0.1187 0.044 Uiso 1 1 calc R . .
C17 C -0.3239(12) 0.1848(4) 0.0680(3) 0.0366(16) Uani 1 1 d . . .
C18 C -0.3579(11) 0.1772(4) 0.1810(3) 0.0389(16) Uani 1 1 d . . .
H18A H -0.5273 0.1881 0.1790 0.047 Uiso 1 1 calc R . .
H18B H -0.3291 0.1400 0.2160 0.047 Uiso 1 1 calc R . .
C19 C -0.2335(11) 0.2591(4) 0.1907(3) 0.0374(16) Uani 1 1 d . A .
C20 C -0.3127(12) 0.3337(4) 0.1663(3) 0.0407(17) Uani 1 1 d . . .
H20 H -0.4560 0.3342 0.1450 0.049 Uiso 1 1 calc R . .
C21 C -0.1889(12) 0.4071(4) 0.1723(3) 0.0424(18) Uani 1 1 d . A .
H21 H -0.2453 0.4580 0.1550 0.051 Uiso 1 1 calc R . .
C22 C 0.0206(12) 0.4062(4) 0.2038(3) 0.0400(17) Uani 1 1 d . . .
C23 C 0.1003(12) 0.3338(4) 0.2298(3) 0.0433(18) Uani 1 1 d . A .
H23 H 0.2415 0.3340 0.2520 0.052 Uiso 1 1 calc R . .
C24 C -0.0267(12) 0.2597(4) 0.2234(3) 0.0423(18) Uani 1 1 d . . .
H24 H 0.0278 0.2092 0.2416 0.051 Uiso 1 1 calc R A .
C25 C 0.1524(16) 0.4831(6) 0.2081(3) 0.059(2) Uani 0.704(10) 1 d P A 1
N2 N 0.251(2) 0.5431(8) 0.2066(4) 0.067(3) Uani 0.704(10) 1 d PU A 1
N3 N 0.1524(16) 0.4831(6) 0.2081(3) 0.059(2) Uani 0.296(10) 1 d P A 5
O5 O 0.375(3) 0.4878(14) 0.2198(8) 0.055(5) Uani 0.296(10) 1 d PU A 5
O6 O 0.053(3) 0.5569(11) 0.2088(7) 0.047(5) Uani 0.296(10) 1 d PU A 5

loop_
_atom_site_aniso_label
_atom_site_aniso_U_11
_atom_site_aniso_U_22
_atom_site_aniso_U_33
_atom_site_aniso_U_23
_atom_site_aniso_U_13
_atom_site_aniso_U_12
O1 0.020(2) 0.036(2) 0.053(3) 0.001(2) 0.0030(19) 0.001(2)
O2 0.020(2) 0.034(2) 0.054(3) 0.006(2) 0.001(2) -0.001(2)
O3 0.045(3) 0.047(3) 0.041(3) 0.011(2) 0.002(2) -0.003(2)
O4 0.029(3) 0.049(3) 0.043(3) 0.010(2) -0.003(2) 0.005(2)
N1 0.017(2) 0.041(3) 0.048(3) 0.005(3) 0.003(3) -0.007(2)
C1 0.022(3) 0.039(4) 0.039(4) 0.001(3) -0.003(3) -0.005(3)
C2 0.026(4) 0.036(4) 0.035(4) -0.006(3) -0.008(3) -0.006(3)
C3 0.037(4) 0.043(4) 0.047(4) 0.001(4) -0.004(3) -0.005(3)
C4 0.043(4) 0.042(4) 0.041(4) 0.006(3) -0.004(3) -0.009(4)
C5 0.044(4) 0.060(5) 0.036(4) -0.003(4) 0.001(3) -0.013(4)
C6 0.033(4) 0.053(4) 0.038(4) -0.006(4) 0.001(3) -0.002(4)
C7 0.026(4) 0.046(4) 0.033(4) -0.004(3) -0.001(3) -0.005(3)
C8 0.024(4) 0.047(4) 0.040(4) -0.007(3) 0.002(3) -0.005(3)
C9 0.028(4) 0.046(4) 0.042(4) -0.006(3) 0.003(3) 0.005(4)
C10 0.035(4) 0.037(4) 0.055(4) -0.004(4) -0.010(4) 0.004(4)
C11 0.036(4) 0.037(4) 0.046(4) 0.002(3) -0.002(4) -0.003(3)
C12 0.033(4) 0.033(4) 0.046(4) -0.002(3) 0.002(3) 0.000(3)
C13 0.025(3) 0.031(4) 0.041(4) -0.002(3) -0.003(3) -0.002(3)
C14 0.022(3) 0.030(3) 0.046(4) -0.002(3) 0.002(3) 0.003(3)
C15 0.022(3) 0.037(4) 0.037(4) -0.004(3) -0.002(3) 0.002(3)
C16 0.020(3) 0.034(3) 0.057(4) 0.002(3) -0.002(3) -0.001(3)
C17 0.032(4) 0.038(4) 0.039(4) 0.002(3) -0.001(3) -0.007(3)
C18 0.032(4) 0.043(4) 0.041(4) 0.007(3) -0.001(3) 0.003(3)
C19 0.027(3) 0.040(4) 0.045(4) 0.003(3) 0.002(3) 0.006(3)
C20 0.036(4) 0.038(4) 0.048(4) 0.004(3) 0.005(3) 0.002(3)
C21 0.045(5) 0.036(4) 0.047(4) 0.004(3) 0.007(4) 0.003(4)
C22 0.038(4) 0.042(4) 0.040(4) -0.011(3) 0.016(3) -0.016(4)
C23 0.037(4) 0.053(5) 0.040(4) -0.004(4) 0.001(3) -0.004(4)
C24 0.042(4) 0.041(4) 0.044(4) -0.005(3) 0.002(3) 0.010(4)
C25 0.068(6) 0.065(5) 0.043(4) 0.000(4) 0.010(4) -0.012(6)
N2 0.072(8) 0.083(8) 0.045(6) -0.007(6) 0.007(6) -0.025(8)
N3 0.068(6) 0.065(5) 0.043(4) 0.000(4) 0.010(4) -0.012(6)
O5 0.034(10) 0.081(13) 0.051(10) 0.000(10) -0.004(8) -0.031(9)
O6 0.052(11) 0.040(9) 0.049(9) 0.003(8) -0.020(9) -0.005(9)

loop_
_atom_type_symbol
_atom_type_description
_atom_type_scat_dispersion_real
_atom_type_scat_dispersion_imag
_atom_type_scat_source
C C 0.0033 0.0016 'International Tables Vol C Tables 4.2.6.8 and 6.1.1.4'
H H 0.0000 0.0000 'International Tables Vol C Tables 4.2.6.8 and 6.1.1.4'
N N 0.0061 0.0033 'International Tables Vol C Tables 4.2.6.8 and 6.1.1.4'
O O 0.0106 0.0060 'International Tables Vol C Tables 4.2.6.8 and 6.1.1.4'

loop_
_geom_angle_atom_site_label_1
_geom_angle_atom_site_label_2
_geom_angle_atom_site_label_3
_geom_angle
C15 O1 C14 116.3(5)
C17 O4 H4O 109.5
C15 N1 C16 119.2(5)
C15 N1 H1N 120.4
C16 N1 H1N 120.4
C13 C1 C2 102.7(5)
C13 C1 C14 109.4(5)
C2 C1 C14 114.2(5)
C13 C1 H1 110.1
C2 C1 H1 110.1
C14 C1 H1 110.1
C3 C2 C7 119.8(6)
C3 C2 C1 130.3(6)
C7 C2 C1 109.8(5)
C2 C3 C4 118.6(6)
C2 C3 H3 120.7
C4 C3 H3 120.7
C5 C4 C3 120.8(6)
C5 C4 H4 119.6
C3 C4 H4 119.6
C6 C5 C4 121.3(6)
C6 C5 H5 119.3
C4 C5 H5 119.3
C5 C6 C7 118.6(6)
C5 C6 H6 120.7
C7 C6 H6 120.7
C6 C7 C2 120.9(6)
C6 C7 C8 130.9(6)
C2 C7 C8 108.3(5)
C9 C8 C13 120.0(6)
C9 C8 C7 131.1(6)
C13 C8 C7 108.9(5)
C8 C9 C10 119.7(6)
C8 C9 H9 120.2
C10 C9 H9 120.2
C9 C10 C11 120.9(6)
C9 C10 H10 119.6
C11 C10 H10 119.6
C10 C11 C12 120.0(6)
C10 C11 H11 120.0
C12 C11 H11 120.0
C13 C12 C11 119.7(6)
C13 C12 H12 120.1
C11 C12 H12 120.1
C12 C13 C8 119.8(6)
C12 C13 C1 130.0(5)
C8 C13 C1 110.1(5)
O1 C14 C1 111.4(5)
O1 C14 H14A 109.4
C1 C14 H14A 109.4
O1 C14 H14B 109.4
C1 C14 H14B 109.4
H14A C14 H14B 108.0
O2 C15 N1 126.3(5)
O2 C15 O1 123.5(5)
N1 C15 O1 110.2(5)
N1 C16 C17 108.9(5)
N1 C16 C18 111.5(5)
C17 C16 C18 110.9(5)
N1 C16 H16 108.5
C17 C16 H16 108.5
C18 C16 H16 108.5
O3 C17 O4 124.7(6)
O3 C17 C16 124.2(6)
O4 C17 C16 111.0(5)
C19 C18 C16 113.3(5)
C19 C18 H18A 108.9
C16 C18 H18A 108.9
C19 C18 H18B 108.9
C16 C18 H18B 108.9
H18A C18 H18B 107.7
C20 C19 C24 118.8(6)
C20 C19 C18 122.0(6)
C24 C19 C18 119.2(6)
C21 C20 C19 121.3(6)
C21 C20 H20 119.3
C19 C20 H20 119.3
C20 C21 C22 119.2(6)
C20 C21 H21 120.4
C22 C21 H21 120.4
C23 C22 C21 120.8(6)
C23 C22 C25 120.6(7)
C21 C22 C25 118.7(7)
C22 C23 C24 119.5(6)
C22 C23 H23 120.2
C24 C23 H23 120.2
C23 C24 C19 120.4(7)
C23 C24 H24 119.8
C19 C24 H24 119.8
N2 C25 C22 174.5(10)

loop_
_geom_bond_atom_site_label_1
_geom_bond_atom_site_label_2
_geom_bond_distance
O1 C15 1.360(7)
O1 C14 1.446(7)
O2 C15 1.210(7)
O3 C17 1.221(7)
O4 C17 1.326(7)
O4 H4O 0.8400
N1 C15 1.343(7)
N1 C16 1.462(7)
N1 H1N 0.8800
C1 C13 1.505(8)
C1 C2 1.525(8)
C1 C14 1.531(8)
C1 H1 1.0000
C2 C3 1.379(8)
C2 C7 1.420(8)
C3 C4 1.394(9)
C3 H3 0.9500
C4 C5 1.385(9)
C4 H4 0.9500
C5 C6 1.372(9)
C5 H5 0.9500
C6 C7 1.378(8)
C6 H6 0.9500
C7 C8 1.464(8)
C8 C9 1.374(8)
C8 C13 1.418(8)
C9 C10 1.379(8)
C9 H9 0.9500
C10 C11 1.384(9)
C10 H10 0.9500
C11 C12 1.393(8)
C11 H11 0.9500
C12 C13 1.374(8)
C12 H12 0.9500
C14 H14A 0.9900
C14 H14B 0.9900
C16 C17 1.507(9)
C16 C18 1.553(8)
C16 H16 1.0000
C18 C19 1.498(8)
C18 H18A 0.9900
C18 H18B 0.9900
C19 C20 1.377(8)
C19 C24 1.393(8)
C20 C21 1.370(8)
C20 H20 0.9500
C21 C22 1.393(9)
C21 H21 0.9500
C22 C23 1.363(9)
C22 C25 1.438(10)
C23 C24 1.390(9)
C23 H23 0.9500
C24 H24 0.9500
C25 N2 1.108(12)

loop_
_geom_hbond_atom_site_label_D
_geom_hbond_atom_site_label_H
_geom_hbond_atom_site_label_A
_geom_hbond_distance_DH
_geom_hbond_distance_HA
_geom_hbond_distance_DA
_geom_hbond_angle_DHA
_geom_hbond_site_symmetry_A
O4 H4O O3 0.84 1.81 2.644(6) 169.4 4_455
N1 H1N O4 0.88 2.63 3.460(6) 156.7 1_655

loop_
_geom_torsion_atom_site_label_1
_geom_torsion_atom_site_label_2
_geom_torsion_atom_site_label_3
_geom_torsion_atom_site_label_4
_geom_torsion
C13 C1 C2 C3 176.5(6)
C14 C1 C2 C3 -65.0(8)
C13 C1 C2 C7 -3.4(6)
C14 C1 C2 C7 115.0(6)
C7 C2 C3 C4 -1.6(9)
C1 C2 C3 C4 178.4(6)
C2 C3 C4 C5 1.1(9)
C3 C4 C5 C6 0.4(9)
C4 C5 C6 C7 -1.2(9)
C5 C6 C7 C2 0.6(9)
C5 C6 C7 C8 179.5(6)
C3 C2 C7 C6 0.8(9)
C1 C2 C7 C6 -179.2(5)
C3 C2 C7 C8 -178.3(5)
C1 C2 C7 C8 1.7(6)
C6 C7 C8 C9 0.9(11)
C2 C7 C8 C9 179.9(6)
C6 C7 C8 C13 -178.0(6)
C2 C7 C8 C13 1.0(6)
C13 C8 C9 C10 -0.6(9)
C7 C8 C9 C10 -179.4(6)
C8 C9 C10 C11 0.8(9)
C9 C10 C11 C12 -0.5(9)
C10 C11 C12 C13 0.0(9)
C11 C12 C13 C8 0.2(9)
C11 C12 C13 C1 -176.9(6)
C9 C8 C13 C12 0.1(9)
C7 C8 C13 C12 179.1(5)
C9 C8 C13 C1 177.7(5)
C7 C8 C13 C1 -3.3(7)
C2 C1 C13 C12 -178.7(6)
C14 C1 C13 C12 59.6(8)
C2 C1 C13 C8 4.1(6)
C14 C1 C13 C8 -117.7(6)
C15 O1 C14 C1 87.8(6)
C13 C1 C14 O1 167.2(4)
C2 C1 C14 O1 52.6(7)
C16 N1 C15 O2 -1.2(10)
C16 N1 C15 O1 179.5(5)
C14 O1 C15 O2 7.2(9)
C14 O1 C15 N1 -173.5(5)
C15 N1 C16 C17 -140.9(5)
C15 N1 C16 C18 96.5(6)
N1 C16 C17 O3 -8.0(9)
C18 C16 C17 O3 115.0(7)
N1 C16 C17 O4 174.1(5)
C18 C16 C17 O4 -62.9(6)
N1 C16 C18 C19 62.4(7)
C17 C16 C18 C19 -59.1(6)
C16 C18 C19 C20 87.4(7)
C16 C18 C19 C24 -90.3(7)
C24 C19 C20 C21 2.0(9)
C18 C19 C20 C21 -175.7(6)
C19 C20 C21 C22 -0.4(10)
C20 C21 C22 C23 -1.4(9)
C20 C21 C22 C25 178.0(6)
C21 C22 C23 C24 1.4(9)
C25 C22 C23 C24 -178.0(6)
C22 C23 C24 C19 0.3(9)
C20 C19 C24 C23 -2.0(9)
C18 C19 C24 C23 175.8(6)
C23 C22 C25 N2 132(13)
C21 C22 C25 N2 -47(13)
